data_2005103
loop_
_publ_author_name
'Nuttall, R. H.'
'Hunter, W. N.'

_publ_section_title
;
 <i>p</i>-Arsanilic Acid, a Redetermination
;
_journal_issue 7
_journal_name_full 'Acta Crystallographica Section C'
_journal_page_first 1681
_journal_page_last 1683
_journal_paper_doi 10.1107/S010827019501657X
_journal_volume 52
_journal_year 1996
_chemical_formula_sum 'C6 H8 As N O3'
_chemical_formula_weight 217.06
_space_group_IT_number 4
_symmetry_cell_setting monoclinic
_symmetry_space_group_name_Hall 'P 2yb'
_symmetry_space_group_name_H-M 'P 1 21 1'
_atom_type_scat_source 'Cromer & Waber (1974)'
_cell_angle_alpha 90
_cell_angle_beta 101.190(10)
_cell_angle_gamma 90
_cell_formula_units_Z 2
_cell_length_a 7.241(2)
_cell_length_b 6.2140(10)
_cell_length_c 8.6430(10)
_cell_measurement_reflns_used 20
_cell_measurement_temperature 295.0(10)
_cell_measurement_theta_max 29.05
_cell_measurement_theta_min 21.03
_cell_volume 381.50(13)
_computing_cell_refinement 'MSC/AFC Diffractometer Control Software'
_computing_data_collection
;MSC/AFC Diffractometer Control Software (Molecular Structure Corporation,
 1988)
;
_computing_data_reduction 'TEXSAN (Molecular Structure Corporation, 1988)'
_computing_molecular_graphics 'ORTEPII (Johnson, 1976)'
_computing_structure_refinement TEXSAN
_computing_structure_solution 'MITHRIL (Gilmore, 1984); DIRDIF (Beurskens, 1984)'
_diffrn_measurement_device 'Rigaku AFC-5R'
_diffrn_measurement_method '\w/2\q scans'
_diffrn_radiation_type CuK\a
_diffrn_radiation_wavelength 1.54178
_diffrn_reflns_av_R_equivalents 0.065
_diffrn_reflns_limit_h_max 8
_diffrn_reflns_limit_h_min 0
_diffrn_reflns_limit_k_max 7
_diffrn_reflns_limit_k_min -7
_diffrn_reflns_limit_l_max 10
_diffrn_reflns_limit_l_min -10
_diffrn_reflns_number 1014
_diffrn_reflns_theta_max 60
_diffrn_standards_decay_% 'no significant variation'
_diffrn_standards_interval_count 150
_diffrn_standards_number 3
_exptl_absorpt_coefficient_mu 5.75
_exptl_absorpt_correction_T_max 0.57
_exptl_absorpt_correction_T_min 0.31
_exptl_absorpt_correction_type '\DF (DIFABS; Walker & Stuart, 1983)'
_exptl_crystal_colour colourless
_exptl_crystal_density_diffrn 1.889
_exptl_crystal_density_method none
_exptl_crystal_description plate
_exptl_crystal_size_max 0.45
_exptl_crystal_size_mid 0.35
_exptl_crystal_size_min 0.1
_refine_diff_density_max 0.67
_refine_diff_density_min -0.66
_refine_ls_goodness_of_fit_obs 1.04
_refine_ls_hydrogen_treatment noref
_refine_ls_number_parameters 99
_refine_ls_number_reflns 537
_refine_ls_R_factor_obs 0.044
_refine_ls_shift/esd_max 0.02
_refine_ls_structure_factor_coef F
_refine_ls_weighting_details 'w = 1/(a+|F~o~|+c|F~o~|^2^), a = 2F~min~, c = 2/F~max~'
_refine_ls_weighting_scheme calc
_refine_ls_wR_factor_obs 0.055
_reflns_number_observed 537
_reflns_number_total 543
_reflns_observed_criterion I>3\s(I)
_cod_data_source_file cf1008.cif
_cod_data_source_block cf1008a
_cod_depositor_comments
;
The following automatic conversions were performed:

'_refine_ls_weighting_scheme' value '1/(a+|F~o~|+c|F~o~|^2^), a =
2F~min~, c = 2/F~max~' was changed to 'calc'. New tag
'_refine_ls_weighting_details' was created. The value of the new tag
was set to 'w = 1/(a+|F~o~|+c|F~o~|^2^), a = 2F~min~, c = 2/F~max~'.

Automatic conversion script
Id: cif_fix_values 3143 2015-03-26 13:38:13Z robertas 
;
_cod_original_cell_volume 381.50(10)
_cod_original_sg_symbol_Hall 'P 2y1'
_cod_original_sg_symbol_H-M 'P 21'
_cod_database_code 2005103

loop_
_symmetry_equiv_pos_as_xyz
x,y,z
-x,y+1/2,-z

loop_
_atom_site_label
_atom_site_fract_x
_atom_site_fract_y
_atom_site_fract_z
_atom_site_B_iso_or_equiv
As .16284(9) .0 .18292(6) 1.64(4)
O1 .3398(8) -.0623(8) .0953(5) 2.3(2)
O2 -.0454(8) -.0965(9) .0926(6) 2.2(2)
O3 .1476(9) .2778(13) .1994(7) 3.2(4)
N .3291(10) -0.3452(12) .8588(9) 1.8(2)
C1 .2128(11) -.0951(12) .3967(9) 1.5(3)
C2 .2887(13) -0.3006(14) .4248(9) 2.3(4)
C3 .3238(10) -0.3785(12) .5774(8) 2.0(3)
C4 .2917(13) -0.2525(13) .6981(8) 2.0(3)
C5 .2280(15) -.0479(10) .6754(8) 1.7(3)
C6 .1808(12) .0307(12) .5191(8) 2.0(3)
H1 .3141 -0.3864 .3420 ?
H2 .3693 -0.5227 .5962 ?
H3 .2153 -0.3478 .8990 ?
H4 .3773 -0.4866 .8579 ?
H5 .4191 -0.2580 .9282 ?
H6 .2092 .0397 .7617 ?
H7 .1283 .1677 .4975 ?

loop_
_geom_angle_atom_site_label_1
_geom_angle_atom_site_label_2
_geom_angle_atom_site_label_3
_geom_angle
_geom_angle_publ_flag
O1 As O2 114.3(3) yes
O1 As O3 109.7(3) yes
O1 As C1 110.7(3) yes
O2 As O3 109.2(3) yes
O2 As C1 109.0(3) yes
O3 As C1 103.4(3) yes
As C1 C2 116.6(5) yes
As C1 C6 122.8(6) yes
C2 C1 C6 120.6(7) yes
C1 C2 C3 118.8(6) yes
C2 C3 C4 120.2(7) yes
N C4 C3 118.0(7) yes
N C4 C5 119.8(7) yes
C3 C4 C5 122.2(7) yes
C4 C5 C6 118.4(7) yes
C1 C6 C5 119.6(7) yes

loop_
_geom_bond_atom_site_label_1
_geom_bond_atom_site_label_2
_geom_bond_distance
_geom_bond_publ_flag
As O1 1.656(6) yes
As O2 1.669(5) yes
As O3 1.737(8) yes
As C1 1.907(7) yes
N C4 1.479(10) yes
C1 C2 1.393(12) yes
C1 C6 1.371(11) yes
C2 C3 1.381(11) yes
C3 C4 1.360(11) yes
C4 C5 1.354(12) yes
C5 C6 1.415(10) yes
